data_7704334
loop_
_publ_author_name
'Le, Hai Van'
'Babak, Maria V.'
'Ehsan, Muhammad Ali'
'Altaf, Muhammad'
'Reichert, Lisa'
'Gushchin, Artem L.'
'Ang, Wee Han'
'Isab, Anvarhusein A.'

_publ_section_title
;
 Highly cytotoxic gold(i)-phosphane dithiocarbamate complexes trigger an
 ER stress-dependent immune response in ovarian cancer cells.
;
_journal_issue 22
_journal_name_full 'Dalton transactions (Cambridge, England : 2003)'
_journal_page_first 7355
_journal_page_last 7363
_journal_paper_doi 10.1039/d0dt01411g
_journal_volume 49
_journal_year 2020
_chemical_absolute_configuration ad
_chemical_formula_moiety '(C40 H8 Au8 N8 S16), 0.5 (C H2 Cl2)'
_chemical_formula_sum 'C40.5 H81 Au8 Cl N8 S16'
_chemical_formula_weight 2804.27
_space_group_crystal_system orthorhombic
_space_group_IT_number 43
_space_group_name_Hall 'F 2 -2d'
_space_group_name_H-M_alt 'F d d 2'
_atom_sites_solution_hydrogens geom
_atom_sites_solution_primary 'Dual Space'
_audit_creation_method SHELXL-2017/1
_audit_update_record
;
2020-04-11 deposited with the CCDC.	2020-05-08 downloaded from the CCDC.
;
_cell_angle_alpha 90
_cell_angle_beta 90
_cell_angle_gamma 90
_cell_formula_units_Z 16
_cell_length_a 26.0916(10)
_cell_length_b 44.773(2)
_cell_length_c 24.5430(10)
_cell_measurement_reflns_used 9374
_cell_measurement_temperature 100(2)
_cell_measurement_theta_max 28.20
_cell_measurement_theta_min 2.45
_cell_volume 28671(2)
_computing_cell_refinement 'Bruker SAINT'
_computing_data_collection 'Bruker APEX2'
_computing_data_reduction 'Bruker SAINT'
_computing_molecular_graphics 'Bruker SHELXTL'
_computing_publication_material 'Bruker SHELXTL'
_computing_structure_refinement 'SHELXL-2017/1 (Sheldrick, 2017)'
_computing_structure_solution 'SHELXS-97 (Sheldrick 2008)'
_diffrn_ambient_temperature 100(2)
_diffrn_measured_fraction_theta_full 0.999
_diffrn_measured_fraction_theta_max 0.999
_diffrn_measurement_device_type 'Bruker D8 Venture'
_diffrn_measurement_method '\f and \w scans'
_diffrn_radiation_type MoK\a
_diffrn_radiation_wavelength 0.71073
_diffrn_reflns_av_R_equivalents 0.0923
_diffrn_reflns_av_unetI/netI 0.0455
_diffrn_reflns_Laue_measured_fraction_full 0.999
_diffrn_reflns_Laue_measured_fraction_max 0.999
_diffrn_reflns_limit_h_max 34
_diffrn_reflns_limit_h_min -32
_diffrn_reflns_limit_k_max 59
_diffrn_reflns_limit_k_min -59
_diffrn_reflns_limit_l_max 32
_diffrn_reflns_limit_l_min -32
_diffrn_reflns_number 185714
_diffrn_reflns_point_group_measured_fraction_full 0.999
_diffrn_reflns_point_group_measured_fraction_max 0.999
_diffrn_reflns_theta_full 25.242
_diffrn_reflns_theta_max 28.318
_diffrn_reflns_theta_min 2.278
_exptl_absorpt_coefficient_mu 16.845
_exptl_absorpt_correction_T_max 0.7457
_exptl_absorpt_correction_T_min 0.6226
_exptl_absorpt_correction_type multi-scan
_exptl_absorpt_process_details 'Sadabs, (Sheldrick 2012)'
_exptl_crystal_colour Orange
_exptl_crystal_density_diffrn 2.599
_exptl_crystal_density_meas ?
_exptl_crystal_density_method 'Not Measured'
_exptl_crystal_description Block
_exptl_crystal_F_000 20560
_exptl_crystal_size_max 0.097
_exptl_crystal_size_mid 0.083
_exptl_crystal_size_min 0.043
_refine_diff_density_max 1.235
_refine_diff_density_min -1.541
_refine_diff_density_rms 0.215
_refine_ls_abs_structure_details
; 
 Flack x determined using 6527 quotients [(I+)-(I-)]/[(I+)+(I-)] 
 (Parsons, Flack and Wagner, Acta Cryst. B69 (2013) 249-259). 
;
_refine_ls_abs_structure_Flack 0.001(5)
_refine_ls_extinction_method none
_refine_ls_goodness_of_fit_ref 1.021
_refine_ls_hydrogen_treatment constr
_refine_ls_matrix_type full
_refine_ls_number_parameters 656
_refine_ls_number_reflns 17817
_refine_ls_number_restraints 253
_refine_ls_restrained_S_all 1.018
_refine_ls_R_factor_all 0.0430
_refine_ls_R_factor_gt 0.0284
_refine_ls_shift/su_max 0.001
_refine_ls_shift/su_mean 0.000
_refine_ls_structure_factor_coef Fsqd
_refine_ls_weighting_details 'w=1/[\s^2^(Fo^2^)+(0.0146P)^2^] where P=(Fo^2^+2Fc^2^)/3'
_refine_ls_weighting_scheme calc
_refine_ls_wR_factor_gt 0.0434
_refine_ls_wR_factor_ref 0.0463
_reflns_Friedel_coverage 0.956
_reflns_Friedel_fraction_full 1.000
_reflns_Friedel_fraction_max 0.999
_reflns_number_gt 15194
_reflns_number_total 17817
_reflns_threshold_expression 'I > 2\s(I)'
_cod_data_source_file d0dt01411g2.cif
_cod_data_source_block j593
_cod_depositor_comments
;
The following automatic conversions were performed:

data item '_exptl_absorpt_correction_type' value 'Multi-scan' was
changed to 'multi-scan' in accordance with the
/home/data/users/saulius/crontab/automatic-downloads/rss-feeds/RSC/lib/dictionaries/cif_core.dic
dictionary named 'cif_core.dic' version 2.4.2 last updated on
2011-04-26.

data item '_exptl_crystal_density_meas' value 'Not Measured' was
changed to '?' -- the value is perceived as not measured.

Automatic conversion script
Id: cif_fix_values 7556 2019-12-06 15:28:31Z antanas 

 Adding full bibliography for 7704333--7704336.cif.
;
_cod_original_formula_sum 'C40.50 H81 Au8 Cl N8 S16'
_cod_database_code 7704334
_shelx_shelxl_version_number 2017/1
_shelx_space_group_comment
; 
The symmetry employed for this shelxl refinement is uniquely defined 
by the following loop, which should always be used as a source of 
symmetry information in preference to the above space-group names. 
They are only intended as comments. 
;

loop_
_space_group_symop_operation_xyz
'x, y, z'
'-x, -y, z'
'x+1/4, -y+1/4, z+1/4'
'-x+1/4, y+1/4, z+1/4'
'x, y+1/2, z+1/2'
'-x, -y+1/2, z+1/2'
'x+1/4, -y+3/4, z+3/4'
'-x+1/4, y+3/4, z+3/4'
'x+1/2, y, z+1/2'
'-x+1/2, -y, z+1/2'
'x+3/4, -y+1/4, z+3/4'
'-x+3/4, y+1/4, z+3/4'
'x+1/2, y+1/2, z'
'-x+1/2, -y+1/2, z'
'x+3/4, -y+3/4, z+1/4'
'-x+3/4, y+3/4, z+1/4'

loop_
_atom_site_label
_atom_site_type_symbol
_atom_site_fract_x
_atom_site_fract_y
_atom_site_fract_z
_atom_site_U_iso_or_equiv
_atom_site_adp_type
_atom_site_occupancy
_atom_site_site_symmetry_order
_atom_site_calc_flag
_atom_site_refinement_flags_posn
_atom_site_refinement_flags_adp
_atom_site_refinement_flags_occupancy
_atom_site_disorder_assembly
_atom_site_disorder_group
Au1 Au 0.46847(2) 0.15915(2) 0.38309(2) 0.00967(10) Uani 1 1 d . . . . .
Au2 Au 0.45062(2) 0.21813(2) 0.41076(2) 0.01023(10) Uani 1 1 d . . . . .
Au3 Au 0.44347(2) 0.28357(2) 0.40895(2) 0.00971(10) Uani 1 1 d . . . . .
Au4 Au 0.46213(2) 0.34212(2) 0.43854(2) 0.00933(10) Uani 1 1 d . . . . .
Au5 Au 0.46904(2) 0.40658(2) 0.45916(2) 0.00853(10) Uani 1 1 d . . . . .
Au6 Au 0.49008(2) 0.46734(2) 0.45735(2) 0.00833(10) Uani 1 1 d . . . . .
Au7 Au 0.47752(2) 0.09442(2) 0.36116(2) 0.00910(10) Uani 1 1 d . . . . .
Au8 Au 0.49559(2) 0.03324(2) 0.36239(2) 0.00845(11) Uani 1 1 d . . . . .
S1 S 0.42148(13) 0.16535(8) 0.30488(17) 0.0209(8) Uani 1 1 d . . . . .
S2 S 0.37079(10) 0.21611(8) 0.37127(16) 0.0173(8) Uani 1 1 d . . . . .
S3 S 0.51732(10) 0.15196(7) 0.46013(15) 0.0132(7) Uani 1 1 d . . . . .
S4 S 0.52829(10) 0.22100(7) 0.45435(15) 0.0162(7) Uani 1 1 d . . . . .
S5 S 0.36514(10) 0.28485(7) 0.45190(16) 0.0163(8) Uani 1 1 d . . . . .
S6 S 0.41784(12) 0.33471(8) 0.51862(17) 0.0186(8) Uani 1 1 d . . . . .
S7 S 0.51874(11) 0.28196(7) 0.36059(15) 0.0134(6) Uani 1 1 d . . . . .
S8 S 0.50895(10) 0.35089(7) 0.36068(15) 0.0123(7) Uani 1 1 d . . . . .
S9 S 0.41906(11) 0.41028(7) 0.38284(15) 0.0168(7) Uani 1 1 d . . . . .
S10 S 0.42197(10) 0.47858(7) 0.40174(15) 0.0119(7) Uani 1 1 d . . . . .
S11 S 0.51640(12) 0.39797(7) 0.53622(16) 0.0170(8) Uani 1 1 d . . . . .
S12 S 0.56024(11) 0.46081(7) 0.51229(15) 0.0144(7) Uani 1 1 d . . . . .
S13 S 0.43055(11) 0.09115(7) 0.44005(15) 0.0160(7) Uani 1 1 d . . . . .
S14 S 0.42731(10) 0.02314(7) 0.41870(15) 0.0126(7) Uani 1 1 d . . . . .
S15 S 0.52198(11) 0.10124(7) 0.28140(15) 0.0154(7) Uani 1 1 d . . . . .
S16 S 0.56701(11) 0.03920(7) 0.30926(16) 0.0152(8) Uani 1 1 d . . . . .
N1 N 0.3382(4) 0.1944(3) 0.2779(6) 0.026(3) Uani 1 1 d . . . . .
N2 N 0.5787(4) 0.1851(2) 0.5200(5) 0.018(2) Uani 1 1 d . . . . .
N3 N 0.3350(4) 0.3052(3) 0.5469(5) 0.020(3) Uani 1 1 d . . . . .
N4 N 0.5660(3) 0.3190(2) 0.2947(4) 0.014(2) Uani 1 1 d . . . . .
N5 N 0.3643(3) 0.4501(2) 0.3304(5) 0.012(2) Uani 1 1 d . . . . .
N6 N 0.6021(4) 0.4207(3) 0.5752(5) 0.018(2) Uani 1 1 d . . . . .
N7 N 0.3706(4) 0.0529(2) 0.4884(5) 0.0145(17) Uani 1 1 d . U . . .
N8 N 0.6066(3) 0.0779(2) 0.2414(5) 0.0145(17) Uani 1 1 d . . . . .
C1 C 0.3749(5) 0.1927(3) 0.3152(7) 0.020(3) Uani 1 1 d . U . . .
C2 C 0.3384(5) 0.1762(4) 0.2266(7) 0.031(3) Uani 1 1 d . U . . .
H2A H 0.348672 0.155452 0.235380 0.037 Uiso 1 1 calc R U . . .
H2B H 0.303338 0.175627 0.211290 0.037 Uiso 1 1 calc R U . . .
C3 C 0.3745(6) 0.1888(4) 0.1850(8) 0.044(5) Uani 1 1 d . U . . .
H3A H 0.372783 0.176813 0.151622 0.066 Uiso 1 1 calc R U . . .
H3B H 0.409581 0.188384 0.199327 0.066 Uiso 1 1 calc R U . . .
H3C H 0.364845 0.209471 0.176742 0.066 Uiso 1 1 calc R U . . .
C4 C 0.2951(5) 0.2154(3) 0.2832(7) 0.031(3) Uani 1 1 d . U . . .
H4A H 0.283376 0.221546 0.246558 0.037 Uiso 1 1 calc R U . . .
H4B H 0.306622 0.233473 0.302943 0.037 Uiso 1 1 calc R U . . .
C5 C 0.2511(5) 0.2010(4) 0.3138(9) 0.047(5) Uani 1 1 d . U . . .
H5A H 0.222752 0.215322 0.316901 0.070 Uiso 1 1 calc R U . . .
H5B H 0.262565 0.195254 0.350367 0.070 Uiso 1 1 calc R U . . .
H5C H 0.239419 0.183281 0.294072 0.070 Uiso 1 1 calc R U . . .
C6 C 0.5433(4) 0.1859(3) 0.4811(5) 0.011(2) Uani 1 1 d . U . . .
C7 C 0.5952(4) 0.1571(3) 0.5457(5) 0.022(3) Uani 1 1 d . U . . .
H7A H 0.631795 0.158700 0.555941 0.027 Uiso 1 1 calc R U . . .
H7B H 0.591894 0.140541 0.519109 0.027 Uiso 1 1 calc R U . . .
C8 C 0.5638(5) 0.1497(3) 0.5963(7) 0.044(4) Uani 1 1 d . U . . .
H8A H 0.579059 0.132517 0.615019 0.066 Uiso 1 1 calc R U . . .
H8B H 0.528580 0.144813 0.585545 0.066 Uiso 1 1 calc R U . . .
H8C H 0.563499 0.166945 0.620809 0.066 Uiso 1 1 calc R U . . .
C9 C 0.6082(5) 0.2118(3) 0.5370(6) 0.025(2) Uani 1 1 d . U . . .
H9A H 0.619497 0.209525 0.575214 0.030 Uiso 1 1 calc R U . . .
H9AB H 0.586037 0.229763 0.534704 0.030 Uiso 1 1 calc R U . . .
C10 C 0.6540(4) 0.2158(3) 0.5007(5) 0.025(2) Uani 1 1 d . U . . .
H10A H 0.674958 0.232345 0.514179 0.037 Uiso 1 1 calc R U . . .
H10B H 0.642555 0.220125 0.463502 0.037 Uiso 1 1 calc R U . . .
H10C H 0.674352 0.197372 0.500732 0.037 Uiso 1 1 calc R U . . .
C11 C 0.3703(4) 0.3082(3) 0.5080(6) 0.014(3) Uani 1 1 d . U . . .
C12 C 0.2902(4) 0.2851(3) 0.5414(6) 0.022(3) Uani 1 1 d . U . . .
H12A H 0.279359 0.278142 0.577910 0.026 Uiso 1 1 calc R U . . .
H12B H 0.299973 0.267339 0.519653 0.026 Uiso 1 1 calc R U . . .
C13 C 0.2464(5) 0.3009(4) 0.5141(8) 0.034(4) Uani 1 1 d . U . . .
H13A H 0.215725 0.288242 0.515652 0.052 Uiso 1 1 calc R U . . .
H13B H 0.255180 0.304866 0.475996 0.052 Uiso 1 1 calc R U . . .
H13C H 0.239644 0.319765 0.532919 0.052 Uiso 1 1 calc R U . . .
C14 C 0.3353(5) 0.3237(3) 0.5981(7) 0.032(4) Uani 1 1 d . U . . .
H14A H 0.300443 0.323873 0.613977 0.039 Uiso 1 1 calc R U . . .
H14B H 0.344567 0.344535 0.588798 0.039 Uiso 1 1 calc R U . . .
C15 C 0.3732(6) 0.3117(4) 0.6403(7) 0.036(4) Uani 1 1 d . U . . .
H15A H 0.371774 0.324048 0.673205 0.053 Uiso 1 1 calc R U . . .
H15B H 0.408004 0.312211 0.625226 0.053 Uiso 1 1 calc R U . . .
H15C H 0.364223 0.291029 0.649564 0.053 Uiso 1 1 calc R U . . .
C16 C 0.5328(4) 0.3176(3) 0.3359(5) 0.011(2) Uani 1 1 d . U . . .
C17 C 0.5916(4) 0.2924(3) 0.2721(5) 0.018(3) Uani 1 1 d . U . . .
H17A H 0.601906 0.296322 0.233965 0.021 Uiso 1 1 calc R U . . .
H17B H 0.567425 0.275323 0.272094 0.021 Uiso 1 1 calc R U . . .
C18 C 0.6380(4) 0.2845(3) 0.3052(5) 0.024(3) Uani 1 1 d . U . . .
H18A H 0.656310 0.268002 0.287759 0.035 Uiso 1 1 calc R U . . .
H18B H 0.627376 0.278573 0.341922 0.035 Uiso 1 1 calc R U . . .
H18C H 0.660655 0.301960 0.307574 0.035 Uiso 1 1 calc R U . . .
C19 C 0.5838(4) 0.3474(3) 0.2706(6) 0.024(2) Uani 1 1 d . U . . .
H19A H 0.619353 0.344760 0.257199 0.029 Uiso 1 1 calc R U . . .
H19B H 0.584401 0.362951 0.299217 0.029 Uiso 1 1 calc R U . . .
C20 C 0.5505(4) 0.3580(3) 0.2240(6) 0.024(2) Uani 1 1 d . U . . .
H20A H 0.565357 0.376073 0.208007 0.036 Uiso 1 1 calc R U . . .
H20B H 0.516000 0.362379 0.237578 0.036 Uiso 1 1 calc R U . . .
H20C H 0.548517 0.342326 0.196123 0.036 Uiso 1 1 calc R U . . .
C21 C 0.3995(4) 0.4464(3) 0.3696(6) 0.012(3) Uani 1 1 d . U . . .
C22 C 0.3413(4) 0.4248(3) 0.3019(6) 0.018(3) Uani 1 1 d . U . . .
H22A H 0.307212 0.430752 0.287887 0.021 Uiso 1 1 calc R U . . .
H22B H 0.336094 0.408237 0.328109 0.021 Uiso 1 1 calc R U . . .
C23 C 0.3730(4) 0.4139(3) 0.2559(6) 0.020(3) Uani 1 1 d . U . . .
H23A H 0.355035 0.397594 0.237211 0.031 Uiso 1 1 calc R U . . .
H23B H 0.405906 0.406565 0.269755 0.031 Uiso 1 1 calc R U . . .
H23C H 0.379035 0.430260 0.230168 0.031 Uiso 1 1 calc R U . . .
C24 C 0.3454(4) 0.4795(3) 0.3128(7) 0.017(3) Uani 1 1 d . U . . .
H24A H 0.337783 0.478725 0.273282 0.021 Uiso 1 1 calc R U . . .
H24B H 0.372799 0.494496 0.318382 0.021 Uiso 1 1 calc R U . . .
C25 C 0.2982(5) 0.4893(4) 0.3428(8) 0.043(4) Uani 1 1 d . U . . .
H25A H 0.287531 0.509005 0.329666 0.064 Uiso 1 1 calc R U . . .
H25B H 0.305586 0.490401 0.381929 0.064 Uiso 1 1 calc R U . . .
H25C H 0.270547 0.474866 0.336529 0.064 Uiso 1 1 calc R U . . .
C26 C 0.5624(4) 0.4259(3) 0.5432(6) 0.016(3) Uani 1 1 d . U . . .
C27 C 0.6089(4) 0.3926(3) 0.6046(6) 0.019(3) Uani 1 1 d . U . . .
H27A H 0.646005 0.388769 0.609523 0.023 Uiso 1 1 calc R U . . .
H27B H 0.594639 0.376053 0.582511 0.023 Uiso 1 1 calc R U . . .
C28 C 0.5829(5) 0.3926(3) 0.6604(7) 0.025(3) Uani 1 1 d . U . . .
H28A H 0.588671 0.373407 0.678452 0.037 Uiso 1 1 calc R U . . .
H28B H 0.545985 0.395882 0.655837 0.037 Uiso 1 1 calc R U . . .
H28C H 0.597297 0.408714 0.682820 0.037 Uiso 1 1 calc R U . . .
C29 C 0.6410(5) 0.4436(3) 0.5882(7) 0.024(3) Uani 1 1 d . U . . .
H29A H 0.656160 0.439400 0.624326 0.029 Uiso 1 1 calc R U . . .
H29B H 0.624368 0.463506 0.589862 0.029 Uiso 1 1 calc R U . . .
C30 C 0.6834(5) 0.4440(4) 0.5448(7) 0.035(4) Uani 1 1 d . U . . .
H30A H 0.709434 0.458849 0.554759 0.053 Uiso 1 1 calc R U . . .
H30B H 0.668633 0.449236 0.509341 0.053 Uiso 1 1 calc R U . . .
H30C H 0.699344 0.424231 0.542581 0.053 Uiso 1 1 calc R U . . .
C31 C 0.4075(4) 0.0554(3) 0.4508(5) 0.010(3) Uani 1 1 d . U . . .
C32 C 0.3487(4) 0.0792(3) 0.5179(6) 0.019(3) Uani 1 1 d . U . . .
H32A H 0.313569 0.074285 0.530245 0.023 Uiso 1 1 calc R U . . .
H32B H 0.346110 0.096258 0.492234 0.023 Uiso 1 1 calc R U . . .
C33 C 0.3803(5) 0.0886(3) 0.5665(6) 0.021(3) Uani 1 1 d . U . . .
H33A H 0.362934 0.104830 0.585751 0.031 Uiso 1 1 calc R U . . .
H33B H 0.414066 0.095426 0.554087 0.031 Uiso 1 1 calc R U . . .
H33C H 0.384595 0.071518 0.591072 0.031 Uiso 1 1 calc R U . . .
C34 C 0.3495(5) 0.0239(3) 0.5057(7) 0.023(3) Uani 1 1 d . U . . .
H34A H 0.340906 0.024758 0.544924 0.028 Uiso 1 1 calc R U . . .
H34B H 0.375852 0.008212 0.500592 0.028 Uiso 1 1 calc R U . . .
C35 C 0.3020(5) 0.0157(3) 0.4735(8) 0.035(4) Uani 1 1 d . U . . .
H35A H 0.282889 0.000138 0.492993 0.053 Uiso 1 1 calc R U . . .
H35B H 0.311990 0.008203 0.437512 0.053 Uiso 1 1 calc R U . . .
H35C H 0.280234 0.033377 0.469182 0.053 Uiso 1 1 calc R U . . .
C36 C 0.5673(4) 0.0732(3) 0.2767(6) 0.010(3) Uani 1 1 d . U . . .
C37 C 0.6136(5) 0.1065(3) 0.2114(7) 0.022(3) Uani 1 1 d . U . . .
H37A H 0.650696 0.110522 0.206793 0.026 Uiso 1 1 calc R U . . .
H37B H 0.598643 0.123070 0.232838 0.026 Uiso 1 1 calc R U . . .
C38 C 0.5885(5) 0.1050(3) 0.1569(7) 0.031(4) Uani 1 1 d . U . . .
H38A H 0.594990 0.123625 0.136970 0.046 Uiso 1 1 calc R U . . .
H38B H 0.551435 0.102379 0.161578 0.046 Uiso 1 1 calc R U . . .
H38C H 0.602403 0.088146 0.136249 0.046 Uiso 1 1 calc R U . . .
C39 C 0.6463(5) 0.0550(3) 0.2306(7) 0.025(3) Uani 1 1 d . U . . .
H39A H 0.660434 0.058357 0.193719 0.030 Uiso 1 1 calc R U . . .
H39B H 0.629886 0.035079 0.230889 0.030 Uiso 1 1 calc R U . . .
C40 C 0.6894(5) 0.0550(4) 0.2706(7) 0.031(4) Uani 1 1 d . U . . .
H40A H 0.714260 0.039593 0.260552 0.046 Uiso 1 1 calc R U . . .
H40B H 0.675970 0.050846 0.307171 0.046 Uiso 1 1 calc R U . . .
H40C H 0.706125 0.074600 0.270479 0.046 Uiso 1 1 calc R U . . .
Cl1 Cl 0.48740(15) 0.46810(8) 0.6628(3) 0.0620(12) Uani 1 1 d . . . . .
C1S C 0.500000 0.500000 0.6281(7) 0.053(6) Uani 1 2 d S TU P . .
H1SA H 0.529712 0.496013 0.604045 0.064 Uiso 0.5 1 calc R U P . .
H1SB H 0.470287 0.503987 0.604045 0.064 Uiso 0.5 1 calc R U P . .

loop_
_atom_site_aniso_label
_atom_site_aniso_U_11
_atom_site_aniso_U_22
_atom_site_aniso_U_33
_atom_site_aniso_U_23
_atom_site_aniso_U_13
_atom_site_aniso_U_12
Au1 0.01066(19) 0.0062(2) 0.0121(3) -0.0005(2) -0.00227(16) 0.00063(16)
Au2 0.0117(2) 0.0072(2) 0.0118(3) -0.0011(2) -0.00145(19) 0.00192(16)
Au3 0.01084(19) 0.0068(2) 0.0115(3) -0.0009(2) 0.00131(18) -0.00094(16)
Au4 0.01029(19) 0.0064(2) 0.0113(3) -0.0010(2) 0.00254(17) -0.00066(17)
Au5 0.01009(19) 0.0058(2) 0.0097(3) 0.00004(19) -0.00130(16) -0.00062(16)
Au6 0.01056(18) 0.0058(2) 0.0087(3) -0.0002(2) -0.00075(18) -0.00126(15)
Au7 0.01024(19) 0.0063(2) 0.0107(3) -0.00026(19) 0.00208(17) 0.00080(16)
Au8 0.01062(19) 0.0062(2) 0.0085(3) -0.0002(2) 0.00082(17) 0.00101(15)
S1 0.0291(17) 0.0147(19) 0.019(2) -0.0047(16) -0.0120(15) 0.0044(13)
S2 0.0127(13) 0.0174(18) 0.022(2) -0.0005(15) -0.0038(12) 0.0039(11)
S3 0.0110(12) 0.0127(16) 0.0159(18) 0.0017(14) -0.0033(12) 0.0027(11)
S4 0.0174(14) 0.0109(15) 0.0202(18) -0.0048(13) -0.0062(13) 0.0010(11)
S5 0.0142(13) 0.0136(17) 0.021(2) -0.0006(15) 0.0053(12) -0.0032(11)
S6 0.0255(16) 0.0128(19) 0.017(2) -0.0028(16) 0.0113(14) -0.0057(12)
S7 0.0158(13) 0.0091(14) 0.0153(16) -0.0005(13) 0.0063(12) 0.0005(11)
S8 0.0143(13) 0.0093(15) 0.0131(18) 0.0004(13) 0.0053(12) 0.0006(10)
S9 0.0233(15) 0.0099(16) 0.0173(18) -0.0011(13) -0.0132(13) -0.0010(11)
S10 0.0156(13) 0.0070(15) 0.013(2) 0.0000(14) -0.0037(12) 0.0004(10)
S11 0.0208(14) 0.0125(18) 0.018(2) 0.0026(15) -0.0090(13) -0.0034(12)
S12 0.0174(14) 0.0112(17) 0.015(2) -0.0005(14) -0.0074(12) -0.0022(11)
S13 0.0240(14) 0.0064(15) 0.0177(18) -0.0006(13) 0.0101(13) 0.0014(11)
S14 0.0129(13) 0.0097(16) 0.015(2) -0.0008(14) 0.0053(12) -0.0004(10)
S15 0.0198(15) 0.0119(18) 0.0145(19) 0.0030(14) 0.0083(13) 0.0024(12)
S16 0.0135(13) 0.0112(17) 0.021(2) 0.0010(15) 0.0058(12) 0.0034(11)
N1 0.023(6) 0.015(7) 0.040(9) -0.002(6) -0.016(5) 0.008(4)
N2 0.019(5) 0.022(6) 0.013(5) -0.004(4) -0.008(4) 0.005(4)
N3 0.022(5) 0.019(7) 0.020(7) 0.007(6) 0.013(5) 0.004(5)
N4 0.016(5) 0.011(5) 0.014(5) -0.004(4) 0.002(4) 0.000(4)
N5 0.015(5) 0.009(5) 0.014(5) 0.000(4) -0.007(4) 0.000(4)
N6 0.018(5) 0.020(6) 0.014(6) -0.004(4) -0.006(4) 0.001(4)
N7 0.017(3) 0.008(4) 0.018(5) 0.005(3) 0.007(3) -0.001(3)
N8 0.017(3) 0.008(4) 0.018(5) 0.005(3) 0.007(3) -0.001(3)
C1 0.018(5) 0.014(7) 0.029(8) 0.006(6) -0.008(5) -0.006(5)
C2 0.029(4) 0.023(5) 0.040(6) -0.003(5) -0.025(4) 0.005(4)
C3 0.081(10) 0.032(9) 0.018(8) -0.004(7) -0.021(7) 0.023(7)
C4 0.029(4) 0.023(5) 0.040(6) -0.003(5) -0.025(4) 0.005(4)
C5 0.025(7) 0.046(10) 0.069(11) 0.016(9) -0.019(7) -0.001(6)
C6 0.011(5) 0.011(5) 0.012(6) -0.005(4) 0.002(4) 0.004(4)
C7 0.023(6) 0.025(7) 0.018(6) -0.006(5) -0.012(5) 0.005(5)
C8 0.039(7) 0.045(9) 0.047(9) 0.011(7) -0.010(7) 0.000(6)
C9 0.031(4) 0.016(4) 0.028(5) -0.009(4) -0.016(4) 0.000(4)
C10 0.031(4) 0.016(4) 0.028(5) -0.009(4) -0.016(4) 0.000(4)
C11 0.016(5) 0.009(6) 0.018(7) 0.003(5) 0.004(5) 0.006(4)
C12 0.015(5) 0.019(6) 0.030(7) 0.016(5) 0.010(5) 0.000(5)
C13 0.026(6) 0.034(8) 0.044(9) 0.019(7) 0.007(6) 0.016(6)
C14 0.044(7) 0.018(6) 0.035(8) -0.003(6) 0.027(6) -0.003(5)
C15 0.058(8) 0.029(8) 0.019(8) 0.005(7) 0.013(7) -0.002(7)
C16 0.008(5) 0.013(5) 0.011(6) 0.005(4) 0.000(4) 0.002(4)
C17 0.020(5) 0.017(6) 0.015(6) -0.001(4) 0.010(4) 0.002(4)
C18 0.034(6) 0.019(6) 0.017(7) -0.002(5) 0.008(5) 0.009(5)
C19 0.023(4) 0.026(5) 0.024(5) 0.010(4) 0.010(4) 0.001(4)
C20 0.023(4) 0.026(5) 0.024(5) 0.010(4) 0.010(4) 0.001(4)
C21 0.012(5) 0.010(6) 0.015(7) 0.003(5) 0.006(4) -0.001(4)
C22 0.016(5) 0.019(6) 0.019(7) -0.001(5) -0.011(5) 0.001(4)
C23 0.022(6) 0.016(7) 0.024(8) -0.004(6) -0.015(5) 0.002(5)
C24 0.023(6) 0.006(6) 0.023(7) 0.002(5) -0.009(5) 0.001(4)
C25 0.036(7) 0.033(8) 0.059(10) -0.011(7) -0.012(7) 0.014(6)
C26 0.019(5) 0.024(7) 0.005(6) -0.001(5) -0.006(5) 0.003(5)
C27 0.022(5) 0.017(7) 0.019(7) -0.005(6) -0.012(5) 0.006(5)
C28 0.035(7) 0.017(7) 0.022(8) -0.006(6) -0.006(6) 0.004(5)
C29 0.026(6) 0.024(7) 0.022(7) 0.003(6) -0.012(5) -0.002(5)
C30 0.025(7) 0.036(9) 0.044(9) 0.003(7) -0.014(6) -0.008(6)
C31 0.014(5) 0.011(6) 0.005(6) -0.002(5) 0.002(4) 0.001(4)
C32 0.019(5) 0.011(6) 0.027(7) 0.003(5) 0.012(5) 0.008(4)
C33 0.026(6) 0.019(7) 0.016(7) -0.005(6) 0.005(5) 0.000(5)
C34 0.027(6) 0.021(7) 0.023(7) 0.001(6) 0.013(5) 0.002(5)
C35 0.032(7) 0.027(7) 0.047(9) -0.004(7) 0.008(6) -0.008(6)
C36 0.013(5) 0.005(6) 0.011(7) -0.004(5) -0.006(4) -0.001(4)
C37 0.026(6) 0.018(7) 0.021(7) 0.005(6) 0.006(5) -0.007(5)
C38 0.041(7) 0.028(8) 0.024(8) 0.014(7) 0.008(6) -0.010(6)
C39 0.023(6) 0.027(7) 0.026(8) 0.002(6) 0.009(5) 0.004(5)
C40 0.019(6) 0.037(8) 0.037(8) 0.004(7) 0.011(6) -0.001(6)
Cl1 0.079(3) 0.058(2) 0.049(2) 0.026(3) -0.016(3) -0.038(2)
C1S 0.077(11) 0.046(10) 0.036(9) 0.000 0.000 0.006(9)

loop_
_atom_type_symbol
_atom_type_description
_atom_type_scat_dispersion_real
_atom_type_scat_dispersion_imag
_atom_type_scat_source
C C 0.0033 0.0016 'International Tables Vol C Tables 4.2.6.8 and 6.1.1.4'
H H 0.0000 0.0000 'International Tables Vol C Tables 4.2.6.8 and 6.1.1.4'
N N 0.0061 0.0033 'International Tables Vol C Tables 4.2.6.8 and 6.1.1.4'
S S 0.1246 0.1234 'International Tables Vol C Tables 4.2.6.8 and 6.1.1.4'
Cl Cl 0.1484 0.1585 'International Tables Vol C Tables 4.2.6.8 and 6.1.1.4'
Au Au -2.0133 8.8022 'International Tables Vol C Tables 4.2.6.8 and 6.1.1.4'

loop_
_geom_angle_atom_site_label_1
_geom_angle_atom_site_label_2
_geom_angle_atom_site_label_3
_geom_angle
_geom_angle_site_symmetry_1
_geom_angle_site_symmetry_3
_geom_angle_publ_flag
S1 Au1 S3 178.23(13) . . ?
S1 Au1 Au2 89.99(9) . . ?
S3 Au1 Au2 91.43(8) . . ?
S1 Au1 Au7 90.52(9) . . ?
S3 Au1 Au7 88.19(8) . . ?
Au2 Au1 Au7 173.59(2) . . ?
S4 Au2 S2 176.98(13) . . ?
S4 Au2 Au1 91.09(8) . . ?
S2 Au2 Au1 90.65(9) . . ?
S4 Au2 Au3 90.43(8) . . ?
S2 Au2 Au3 88.59(9) . . ?
Au1 Au2 Au3 163.66(2) . . ?
S7 Au3 S5 176.13(13) . . ?
S7 Au3 Au4 90.85(8) . . ?
S5 Au3 Au4 90.71(9) . . ?
S7 Au3 Au2 85.54(8) . . ?
S5 Au3 Au2 94.27(8) . . ?
Au4 Au3 Au2 158.65(2) . . ?
S8 Au4 S6 177.38(13) . . ?
S8 Au4 Au3 92.14(8) . . ?
S6 Au4 Au3 89.96(9) . . ?
S8 Au4 Au5 86.71(8) . . ?
S6 Au4 Au5 91.45(9) . . ?
Au3 Au4 Au5 171.40(2) . . ?
S9 Au5 S11 174.22(12) . . ?
S9 Au5 Au6 91.64(9) . . ?
S11 Au5 Au6 94.10(8) . . ?
S9 Au5 Au4 83.97(9) . . ?
S11 Au5 Au4 90.58(9) . . ?
Au6 Au5 Au4 166.64(2) . . ?
S12 Au6 S10 174.53(12) . . ?
S12 Au6 Au5 91.35(8) . . ?
S10 Au6 Au5 94.10(8) . . ?
S12 Au6 Au6 89.21(8) . 2_665 ?
S10 Au6 Au6 85.35(8) . 2_665 ?
Au5 Au6 Au6 178.35(3) . 2_665 ?
S15 Au7 S13 175.69(12) . . ?
S15 Au7 Au8 93.12(8) . . ?
S13 Au7 Au8 91.06(8) . . ?
S15 Au7 Au1 93.74(8) . . ?
S13 Au7 Au1 82.33(8) . . ?
Au8 Au7 Au1 167.78(3) . . ?
S16 Au8 S14 174.58(12) . . ?
S16 Au8 Au7 90.98(9) . . ?
S14 Au8 Au7 93.95(8) . . ?
S16 Au8 Au8 93.07(8) . 2_655 ?
S14 Au8 Au8 82.16(8) . 2_655 ?
Au7 Au8 Au8 174.61(3) . 2_655 ?
C1 S1 Au1 109.7(6) . . ?
C1 S2 Au2 107.7(4) . . ?
C6 S3 Au1 109.6(4) . . ?
C6 S4 Au2 108.8(4) . . ?
C11 S5 Au3 108.1(4) . . ?
C11 S6 Au4 109.2(5) . . ?
C16 S7 Au3 109.3(4) . . ?
C16 S8 Au4 109.6(4) . . ?
C21 S9 Au5 113.0(5) . . ?
C21 S10 Au6 110.3(4) . . ?
C26 S11 Au5 109.4(5) . . ?
C26 S12 Au6 113.4(4) . . ?
C31 S13 Au7 111.9(4) . . ?
C31 S14 Au8 110.0(4) . . ?
C36 S15 Au7 107.8(5) . . ?
C36 S16 Au8 111.8(4) . . ?
C1 N1 C4 121.9(14) . . ?
C1 N1 C2 123.0(12) . . ?
C4 N1 C2 115.1(11) . . ?
C6 N2 C7 122.5(11) . . ?
C6 N2 C9 122.6(11) . . ?
C7 N2 C9 114.6(10) . . ?
C11 N3 C12 122.8(13) . . ?
C11 N3 C14 122.5(11) . . ?
C12 N3 C14 114.5(11) . . ?
C16 N4 C17 122.8(10) . . ?
C16 N4 C19 123.4(10) . . ?
C17 N4 C19 113.7(10) . . ?
C21 N5 C22 121.9(11) . . ?
C21 N5 C24 123.6(11) . . ?
C22 N5 C24 114.6(10) . . ?
C26 N6 C27 122.8(11) . . ?
C26 N6 C29 122.8(12) . . ?
C27 N6 C29 114.2(10) . . ?
C31 N7 C34 122.7(11) . . ?
C31 N7 C32 122.8(10) . . ?
C34 N7 C32 114.4(11) . . ?
C36 N8 C39 122.4(11) . . ?
C36 N8 C37 122.8(10) . . ?
C39 N8 C37 114.9(10) . . ?
N1 C1 S2 117.9(11) . . ?
N1 C1 S1 116.4(12) . . ?
S2 C1 S1 125.6(8) . . ?
C3 C2 N1 111.6(12) . . ?
C3 C2 H2A 109.3 . . ?
N1 C2 H2A 109.3 . . ?
C3 C2 H2B 109.3 . . ?
N1 C2 H2B 109.3 . . ?
H2A C2 H2B 108.0 . . ?
C2 C3 H3A 109.5 . . ?
C2 C3 H3B 109.5 . . ?
H3A C3 H3B 109.5 . . ?
C2 C3 H3C 109.5 . . ?
H3A C3 H3C 109.5 . . ?
H3B C3 H3C 109.5 . . ?
N1 C4 C5 110.8(13) . . ?
N1 C4 H4A 109.5 . . ?
C5 C4 H4A 109.5 . . ?
N1 C4 H4B 109.5 . . ?
C5 C4 H4B 109.5 . . ?
H4A C4 H4B 108.1 . . ?
C4 C5 H5A 109.5 . . ?
C4 C5 H5B 109.5 . . ?
H5A C5 H5B 109.5 . . ?
C4 C5 H5C 109.5 . . ?
H5A C5 H5C 109.5 . . ?
H5B C5 H5C 109.5 . . ?
N2 C6 S3 117.3(9) . . ?
N2 C6 S4 116.8(9) . . ?
S3 C6 S4 125.9(7) . . ?
N2 C7 C8 112.2(10) . . ?
N2 C7 H7A 109.2 . . ?
C8 C7 H7A 109.2 . . ?
N2 C7 H7B 109.2 . . ?
C8 C7 H7B 109.2 . . ?
H7A C7 H7B 107.9 . . ?
C7 C8 H8A 109.5 . . ?
C7 C8 H8B 109.5 . . ?
H8A C8 H8B 109.5 . . ?
C7 C8 H8C 109.5 . . ?
H8A C8 H8C 109.5 . . ?
H8B C8 H8C 109.5 . . ?
N2 C9 C10 109.9(11) . . ?
N2 C9 H9A 109.7 . . ?
C10 C9 H9A 109.7 . . ?
N2 C9 H9AB 109.7 . . ?
C10 C9 H9AB 109.7 . . ?
H9A C9 H9AB 108.2 . . ?
C9 C10 H10A 109.5 . . ?
C9 C10 H10B 109.5 . . ?
H10A C10 H10B 109.5 . . ?
C9 C10 H10C 109.5 . . ?
H10A C10 H10C 109.5 . . ?
H10B C10 H10C 109.5 . . ?
N3 C11 S5 116.9(10) . . ?
N3 C11 S6 117.1(11) . . ?
S5 C11 S6 126.0(8) . . ?
N3 C12 C13 110.9(11) . . ?
N3 C12 H12A 109.5 . . ?
C13 C12 H12A 109.5 . . ?
N3 C12 H12B 109.5 . . ?
C13 C12 H12B 109.5 . . ?
H12A C12 H12B 108.1 . . ?
C12 C13 H13A 109.5 . . ?
C12 C13 H13B 109.5 . . ?
H13A C13 H13B 109.5 . . ?
C12 C13 H13C 109.5 . . ?
H13A C13 H13C 109.5 . . ?
H13B C13 H13C 109.5 . . ?
N3 C14 C15 111.9(12) . . ?
N3 C14 H14A 109.2 . . ?
C15 C14 H14A 109.2 . . ?
N3 C14 H14B 109.2 . . ?
C15 C14 H14B 109.2 . . ?
H14A C14 H14B 107.9 . . ?
C14 C15 H15A 109.5 . . ?
C14 C15 H15B 109.5 . . ?
H15A C15 H15B 109.5 . . ?
C14 C15 H15C 109.5 . . ?
H15A C15 H15C 109.5 . . ?
H15B C15 H15C 109.5 . . ?
N4 C16 S8 117.3(9) . . ?
N4 C16 S7 116.3(9) . . ?
S8 C16 S7 126.4(7) . . ?
N4 C17 C18 110.5(9) . . ?
N4 C17 H17A 109.5 . . ?
C18 C17 H17A 109.5 . . ?
N4 C17 H17B 109.5 . . ?
C18 C17 H17B 109.5 . . ?
H17A C17 H17B 108.1 . . ?
C17 C18 H18A 109.5 . . ?
C17 C18 H18B 109.5 . . ?
H18A C18 H18B 109.5 . . ?
C17 C18 H18C 109.5 . . ?
H18A C18 H18C 109.5 . . ?
H18B C18 H18C 109.5 . . ?
N4 C19 C20 113.0(10) . . ?
N4 C19 H19A 109.0 . . ?
C20 C19 H19A 109.0 . . ?
N4 C19 H19B 109.0 . . ?
C20 C19 H19B 109.0 . . ?
H19A C19 H19B 107.8 . . ?
C19 C20 H20A 109.5 . . ?
C19 C20 H20B 109.5 . . ?
H20A C20 H20B 109.5 . . ?
C19 C20 H20C 109.5 . . ?
H20A C20 H20C 109.5 . . ?
H20B C20 H20C 109.5 . . ?
N5 C21 S9 117.1(10) . . ?
N5 C21 S10 116.8(9) . . ?
S9 C21 S10 126.1(8) . . ?
N5 C22 C23 113.0(10) . . ?
N5 C22 H22A 109.0 . . ?
C23 C22 H22A 109.0 . . ?
N5 C22 H22B 109.0 . . ?
C23 C22 H22B 109.0 . . ?
H22A C22 H22B 107.8 . . ?
C22 C23 H23A 109.5 . . ?
C22 C23 H23B 109.5 . . ?
H23A C23 H23B 109.5 . . ?
C22 C23 H23C 109.5 . . ?
H23A C23 H23C 109.5 . . ?
H23B C23 H23C 109.5 . . ?
N5 C24 C25 113.0(13) . . ?
N5 C24 H24A 109.0 . . ?
C25 C24 H24A 109.0 . . ?
N5 C24 H24B 109.0 . . ?
C25 C24 H24B 109.0 . . ?
H24A C24 H24B 107.8 . . ?
C24 C25 H25A 109.5 . . ?
C24 C25 H25B 109.5 . . ?
H25A C25 H25B 109.5 . . ?
C24 C25 H25C 109.5 . . ?
H25A C25 H25C 109.5 . . ?
H25B C25 H25C 109.5 . . ?
N6 C26 S12 116.5(10) . . ?
N6 C26 S11 118.1(11) . . ?
S12 C26 S11 125.4(7) . . ?
N6 C27 C28 112.7(11) . . ?
N6 C27 H27A 109.0 . . ?
C28 C27 H27A 109.0 . . ?
N6 C27 H27B 109.0 . . ?
C28 C27 H27B 109.0 . . ?
H27A C27 H27B 107.8 . . ?
C27 C28 H28A 109.5 . . ?
C27 C28 H28B 109.5 . . ?
H28A C28 H28B 109.5 . . ?
C27 C28 H28C 109.5 . . ?
H28A C28 H28C 109.5 . . ?
H28B C28 H28C 109.5 . . ?
N6 C29 C30 110.7(13) . . ?
N6 C29 H29A 109.5 . . ?
C30 C29 H29A 109.5 . . ?
N6 C29 H29B 109.5 . . ?
C30 C29 H29B 109.5 . . ?
H29A C29 H29B 108.1 . . ?
C29 C30 H30A 109.5 . . ?
C29 C30 H30B 109.5 . . ?
H30A C30 H30B 109.5 . . ?
C29 C30 H30C 109.5 . . ?
H30A C30 H30C 109.5 . . ?
H30B C30 H30C 109.5 . . ?
N7 C31 S14 117.5(9) . . ?
N7 C31 S13 115.6(9) . . ?
S14 C31 S13 126.9(7) . . ?
N7 C32 C33 112.9(10) . . ?
N7 C32 H32A 109.0 . . ?
C33 C32 H32A 109.0 . . ?
N7 C32 H32B 109.0 . . ?
C33 C32 H32B 109.0 . . ?
H32A C32 H32B 107.8 . . ?
C32 C33 H33A 109.5 . . ?
C32 C33 H33B 109.5 . . ?
H33A C33 H33B 109.5 . . ?
C32 C33 H33C 109.5 . . ?
H33A C33 H33C 109.5 . . ?
H33B C33 H33C 109.5 . . ?
N7 C34 C35 111.7(13) . . ?
N7 C34 H34A 109.3 . . ?
C35 C34 H34A 109.3 . . ?
N7 C34 H34B 109.3 . . ?
C35 C34 H34B 109.3 . . ?
H34A C34 H34B 107.9 . . ?
C34 C35 H35A 109.5 . . ?
C34 C35 H35B 109.5 . . ?
H35A C35 H35B 109.5 . . ?
C34 C35 H35C 109.5 . . ?
H35A C35 H35C 109.5 . . ?
H35B C35 H35C 109.5 . . ?
N8 C36 S16 115.9(9) . . ?
N8 C36 S15 116.5(10) . . ?
S16 C36 S15 127.6(8) . . ?
N8 C37 C38 110.6(11) . . ?
N8 C37 H37A 109.5 . . ?
C38 C37 H37A 109.5 . . ?
N8 C37 H37B 109.5 . . ?
C38 C37 H37B 109.5 . . ?
H37A C37 H37B 108.1 . . ?
C37 C38 H38A 109.5 . . ?
C37 C38 H38B 109.5 . . ?
H38A C38 H38B 109.5 . . ?
C37 C38 H38C 109.5 . . ?
H38A C38 H38C 109.5 . . ?
H38B C38 H38C 109.5 . . ?
N8 C39 C40 114.2(13) . . ?
N8 C39 H39A 108.7 . . ?
C40 C39 H39A 108.7 . . ?
N8 C39 H39B 108.7 . . ?
C40 C39 H39B 108.7 . . ?
H39A C39 H39B 107.6 . . ?
C39 C40 H40A 109.5 . . ?
C39 C40 H40B 109.5 . . ?
H40A C40 H40B 109.5 . . ?
C39 C40 H40C 109.5 . . ?
H40A C40 H40C 109.5 . . ?
H40B C40 H40C 109.5 . . ?
Cl1 C1S Cl1 119.7(12) 2_665 . ?
Cl1 C1S H1SA 107.4 2_665 . ?
Cl1 C1S H1SA 107.4 . . ?
Cl1 C1S H1SB 107.4 2_665 . ?
Cl1 C1S H1SB 107.4 . . ?
H1SA C1S H1SB 106.9 . . ?

loop_
_geom_bond_atom_site_label_1
_geom_bond_atom_site_label_2
_geom_bond_distance
_geom_bond_site_symmetry_2
_geom_bond_publ_flag
Au1 S1 2.295(4) . ?
Au1 S3 2.303(3) . ?
Au1 Au2 2.7664(8) . ?
Au1 Au7 2.9568(7) . ?
Au2 S4 2.295(3) . ?
Au2 S2 2.299(3) . ?
Au2 Au3 2.9360(5) . ?
Au3 S7 2.296(3) . ?
Au3 S5 2.300(3) . ?
Au3 Au4 2.7635(8) . ?
Au4 S8 2.302(3) . ?
Au4 S6 2.304(4) . ?
Au4 Au5 2.9358(7) . ?
Au5 S9 2.289(3) . ?
Au5 S11 2.292(4) . ?
Au5 Au6 2.7753(7) . ?
Au6 S12 2.292(3) . ?
Au6 S10 2.297(3) . ?
Au6 Au6 2.9703(10) 2_665 ?
Au7 S15 2.296(3) . ?
Au7 S13 2.296(3) . ?
Au7 Au8 2.7796(7) . ?
Au8 S16 2.290(3) . ?
Au8 S14 2.300(3) . ?
Au8 Au8 2.9856(10) 2_655 ?
S1 C1 1.743(14) . ?
S2 C1 1.735(16) . ?
S3 C6 1.742(12) . ?
S4 C6 1.747(12) . ?
S5 C11 1.734(14) . ?
S6 C11 1.736(13) . ?
S7 C16 1.743(12) . ?
S8 C16 1.727(12) . ?
S9 C21 1.725(13) . ?
S10 C21 1.746(13) . ?
S11 C26 1.743(13) . ?
S12 C26 1.738(14) . ?
S13 C31 1.730(12) . ?
S14 C31 1.725(13) . ?
S15 C36 1.729(12) . ?
S16 C36 1.718(13) . ?
N1 C1 1.325(18) . ?
N1 C4 1.470(16) . ?
N1 C2 1.50(2) . ?
N2 C6 1.328(15) . ?
N2 C7 1.469(16) . ?
N2 C9 1.484(15) . ?
N3 C11 1.334(17) . ?
N3 C12 1.482(16) . ?
N3 C14 1.50(2) . ?
N4 C16 1.334(15) . ?
N4 C17 1.474(14) . ?
N4 C19 1.479(16) . ?
N5 C21 1.340(16) . ?
N5 C22 1.462(17) . ?
N5 C24 1.470(15) . ?
N6 C26 1.320(15) . ?
N6 C27 1.462(18) . ?
N6 C29 1.479(16) . ?
N7 C31 1.338(15) . ?
N7 C34 1.473(16) . ?
N7 C32 1.497(17) . ?
N8 C36 1.359(15) . ?
N8 C39 1.479(16) . ?
N8 C37 1.489(17) . ?
C2 C3 1.50(2) . ?
C2 H2A 0.9900 . ?
C2 H2B 0.9900 . ?
C3 H3A 0.9800 . ?
C3 H3B 0.9800 . ?
C3 H3C 0.9800 . ?
C4 C5 1.52(2) . ?
C4 H4A 0.9900 . ?
C4 H4B 0.9900 . ?
C5 H5A 0.9800 . ?
C5 H5B 0.9800 . ?
C5 H5C 0.9800 . ?
C7 C8 1.524(18) . ?
C7 H7A 0.9900 . ?
C7 H7B 0.9900 . ?
C8 H8A 0.9800 . ?
C8 H8B 0.9800 . ?
C8 H8C 0.9800 . ?
C9 C10 1.501(16) . ?
C9 H9A 0.9900 . ?
C9 H9AB 0.9900 . ?
C10 H10A 0.9800 . ?
C10 H10B 0.9800 . ?
C10 H10C 0.9800 . ?
C12 C13 1.502(17) . ?
C12 H12A 0.9900 . ?
C12 H12B 0.9900 . ?
C13 H13A 0.9800 . ?
C13 H13B 0.9800 . ?
C13 H13C 0.9800 . ?
C14 C15 1.53(2) . ?
C14 H14A 0.9900 . ?
C14 H14B 0.9900 . ?
C15 H15A 0.9800 . ?
C15 H15B 0.9800 . ?
C15 H15C 0.9800 . ?
C17 C18 1.500(14) . ?
C17 H17A 0.9900 . ?
C17 H17B 0.9900 . ?
C18 H18A 0.9800 . ?
C18 H18B 0.9800 . ?
C18 H18C 0.9800 . ?
C19 C20 1.513(18) . ?
C19 H19A 0.9900 . ?
C19 H19B 0.9900 . ?
C20 H20A 0.9800 . ?
C20 H20B 0.9800 . ?
C20 H20C 0.9800 . ?
C22 C23 1.484(19) . ?
C22 H22A 0.9900 . ?
C22 H22B 0.9900 . ?
C23 H23A 0.9800 . ?
C23 H23B 0.9800 . ?
C23 H23C 0.9800 . ?
C24 C25 1.50(2) . ?
C24 H24A 0.9900 . ?
C24 H24B 0.9900 . ?
C25 H25A 0.9800 . ?
C25 H25B 0.9800 . ?
C25 H25C 0.9800 . ?
C27 C28 1.53(2) . ?
C27 H27A 0.9900 . ?
C27 H27B 0.9900 . ?
C28 H28A 0.9800 . ?
C28 H28B 0.9800 . ?
C28 H28C 0.9800 . ?
C29 C30 1.54(2) . ?
C29 H29A 0.9900 . ?
C29 H29B 0.9900 . ?
C30 H30A 0.9800 . ?
C30 H30B 0.9800 . ?
C30 H30C 0.9800 . ?
C32 C33 1.51(2) . ?
C32 H32A 0.9900 . ?
C32 H32B 0.9900 . ?
C33 H33A 0.9800 . ?
C33 H33B 0.9800 . ?
C33 H33C 0.9800 . ?
C34 C35 1.52(2) . ?
C34 H34A 0.9900 . ?
C34 H34B 0.9900 . ?
C35 H35A 0.9800 . ?
C35 H35B 0.9800 . ?
C35 H35C 0.9800 . ?
C37 C38 1.49(2) . ?
C37 H37A 0.9900 . ?
C37 H37B 0.9900 . ?
C38 H38A 0.9800 . ?
C38 H38B 0.9800 . ?
C38 H38C 0.9800 . ?
C39 C40 1.49(2) . ?
C39 H39A 0.9900 . ?
C39 H39B 0.9900 . ?
C40 H40A 0.9800 . ?
C40 H40B 0.9800 . ?
C40 H40C 0.9800 . ?
Cl1 C1S 1.695(10) . ?
C1S H1SA 0.9900 . ?
C1S H1SB 0.9900 . ?

loop_
_geom_torsion_atom_site_label_1
_geom_torsion_atom_site_label_2
_geom_torsion_atom_site_label_3
_geom_torsion_atom_site_label_4
_geom_torsion
_geom_torsion_site_symmetry_1
_geom_torsion_site_symmetry_2
_geom_torsion_site_symmetry_3
_geom_torsion_site_symmetry_4
_geom_torsion_publ_flag
C4 N1 C1 S2 -0.2(19) . . . . ?
C2 N1 C1 S2 177.8(11) . . . . ?
C4 N1 C1 S1 176.6(11) . . . . ?
C2 N1 C1 S1 -5.4(19) . . . . ?
Au2 S2 C1 N1 -161.7(10) . . . . ?
Au2 S2 C1 S1 21.7(10) . . . . ?
Au1 S1 C1 N1 -166.6(10) . . . . ?
Au1 S1 C1 S2 10.0(10) . . . . ?
C1 N1 C2 C3 -78.2(18) . . . . ?
C4 N1 C2 C3 99.9(15) . . . . ?
C1 N1 C4 C5 -89.4(17) . . . . ?
C2 N1 C4 C5 92.5(17) . . . . ?
C7 N2 C6 S3 -1.2(15) . . . . ?
C9 N2 C6 S3 172.7(9) . . . . ?
C7 N2 C6 S4 -179.6(9) . . . . ?
C9 N2 C6 S4 -5.7(15) . . . . ?
Au1 S3 C6 N2 -170.0(8) . . . . ?
Au1 S3 C6 S4 8.2(9) . . . . ?
Au2 S4 C6 N2 -161.6(8) . . . . ?
Au2 S4 C6 S3 20.2(9) . . . . ?
C6 N2 C7 C8 -91.1(14) . . . . ?
C9 N2 C7 C8 94.6(12) . . . . ?
C6 N2 C9 C10 -85.7(14) . . . . ?
C7 N2 C9 C10 88.6(13) . . . . ?
C12 N3 C11 S5 -6.0(16) . . . . ?
C14 N3 C11 S5 179.2(10) . . . . ?
C12 N3 C11 S6 175.3(9) . . . . ?
C14 N3 C11 S6 0.5(17) . . . . ?
Au3 S5 C11 N3 -160.3(9) . . . . ?
Au3 S5 C11 S6 18.2(10) . . . . ?
Au4 S6 C11 N3 -168.0(9) . . . . ?
Au4 S6 C11 S5 13.4(10) . . . . ?
C11 N3 C12 C13 -87.4(16) . . . . ?
C14 N3 C12 C13 87.8(16) . . . . ?
C11 N3 C14 C15 -80.8(16) . . . . ?
C12 N3 C14 C15 104.0(13) . . . . ?
C17 N4 C16 S8 176.1(8) . . . . ?
C19 N4 C16 S8 1.4(15) . . . . ?
C17 N4 C16 S7 -2.5(14) . . . . ?
C19 N4 C16 S7 -177.2(9) . . . . ?
Au4 S8 C16 N4 -172.0(8) . . . . ?
Au4 S8 C16 S7 6.4(9) . . . . ?
Au3 S7 C16 N4 -161.0(7) . . . . ?
Au3 S7 C16 S8 20.5(9) . . . . ?
C16 N4 C17 C18 -83.7(13) . . . . ?
C19 N4 C17 C18 91.5(12) . . . . ?
C16 N4 C19 C20 -89.9(15) . . . . ?
C17 N4 C19 C20 94.9(12) . . . . ?
C22 N5 C21 S9 3.0(16) . . . . ?
C24 N5 C21 S9 -177.3(10) . . . . ?
C22 N5 C21 S10 -177.8(9) . . . . ?
C24 N5 C21 S10 2.0(16) . . . . ?
Au5 S9 C21 N5 -170.7(8) . . . . ?
Au5 S9 C21 S10 10.2(10) . . . . ?
Au6 S10 C21 N5 -171.4(8) . . . . ?
Au6 S10 C21 S9 7.7(10) . . . . ?
C21 N5 C22 C23 -83.8(16) . . . . ?
C24 N5 C22 C23 96.4(13) . . . . ?
C21 N5 C24 C25 -92.4(15) . . . . ?
C22 N5 C24 C25 87.4(16) . . . . ?
C27 N6 C26 S12 179.1(10) . . . . ?
C29 N6 C26 S12 4.6(18) . . . . ?
C27 N6 C26 S11 0.2(18) . . . . ?
C29 N6 C26 S11 -174.3(11) . . . . ?
Au6 S12 C26 N6 179.7(9) . . . . ?
Au6 S12 C26 S11 -1.5(11) . . . . ?
Au5 S11 C26 N6 -161.1(10) . . . . ?
Au5 S11 C26 S12 20.1(10) . . . . ?
C26 N6 C27 C28 -88.2(16) . . . . ?
C29 N6 C27 C28 86.7(14) . . . . ?
C26 N6 C29 C30 -87.0(16) . . . . ?
C27 N6 C29 C30 98.1(14) . . . . ?
C34 N7 C31 S14 4.4(17) . . . . ?
C32 N7 C31 S14 -177.7(9) . . . . ?
C34 N7 C31 S13 -175.2(10) . . . . ?
C32 N7 C31 S13 2.7(17) . . . . ?
Au8 S14 C31 N7 -174.7(9) . . . . ?
Au8 S14 C31 S13 4.8(10) . . . . ?
Au7 S13 C31 N7 -165.4(8) . . . . ?
Au7 S13 C31 S14 15.1(10) . . . . ?
C31 N7 C32 C33 -83.9(16) . . . . ?
C34 N7 C32 C33 94.2(13) . . . . ?
C31 N7 C34 C35 -93.6(15) . . . . ?
C32 N7 C34 C35 88.4(15) . . . . ?
C39 N8 C36 S16 1.3(17) . . . . ?
C37 N8 C36 S16 -177.7(10) . . . . ?
C39 N8 C36 S15 -176.0(11) . . . . ?
C37 N8 C36 S15 5.0(17) . . . . ?
Au8 S16 C36 N8 -175.8(8) . . . . ?
Au8 S16 C36 S15 1.1(10) . . . . ?
Au7 S15 C36 N8 -161.7(9) . . . . ?
Au7 S15 C36 S16 21.4(10) . . . . ?
C36 N8 C37 C38 -93.0(15) . . . . ?
C39 N8 C37 C38 87.9(14) . . . . ?
C36 N8 C39 C40 -84.8(16) . . . . ?
C37 N8 C39 C40 94.2(15) . . . . ?
